data_4505590
loop_
_publ_author_name
'Carnes, Matthew E.'
'Lindquist, Nathan R.'
'Zakharov, Lev N.'
'Johnson, Darren W.'

_publ_section_title
;
 Counterion and Steric Effects in Self-Assembled HgX2--Thioether
 Coordination Polymers
;
_journal_issue 3
_journal_name_full 'Crystal Growth &amp; Design'
_journal_page_first 1579
_journal_paper_doi 10.1021/cg201625c
_journal_volume 12
_journal_year 2012
_chemical_formula_sum 'C26 H38 Cl4 Hg2 O4 S2'
_chemical_formula_weight 1021.66
_chemical_name_systematic
;
 ?
;
_space_group_IT_number 12
_symmetry_cell_setting monoclinic
_symmetry_space_group_name_Hall '-C 2y'
_symmetry_space_group_name_H-M 'C 1 2/m 1'
_atom_sites_solution_hydrogens none
_atom_sites_solution_primary direct
_atom_sites_solution_secondary difmap
_audit_creation_method SHELXLTL
_cell_angle_alpha 90.00
_cell_angle_beta 91.535(2)
_cell_angle_gamma 90.00
_cell_formula_units_Z 2
_cell_length_a 23.622(3)
_cell_length_b 5.8468(8)
_cell_length_c 11.4433(16)
_cell_measurement_reflns_used 3196
_cell_measurement_temperature 173(2)
_cell_measurement_theta_max 24.40
_cell_measurement_theta_min 2.45
_cell_volume 1579.9(4)
_computing_cell_refinement 'Bruker SAINT'
_computing_data_collection 'Bruker SMART'
_computing_data_reduction 'Bruker SAINT'
_computing_molecular_graphics 'Bruker SHELXTL'
_computing_publication_material 'Bruker SHELXTL'
_computing_structure_refinement 'Bruker SHELXTL'
_computing_structure_solution 'Bruker SHELXTL'
_diffrn_ambient_temperature 173(2)
_diffrn_measured_fraction_theta_full 0.999
_diffrn_measured_fraction_theta_max 0.999
_diffrn_measurement_device_type 'Bruker Apex CCD area detector'
_diffrn_measurement_method 'phi and omega scans'
_diffrn_radiation_monochromator graphite
_diffrn_radiation_source 'fine-focus sealed tube'
_diffrn_radiation_type MoK\a
_diffrn_radiation_wavelength 0.71073
_diffrn_reflns_av_R_equivalents 0.0392
_diffrn_reflns_av_sigmaI/netI 0.0333
_diffrn_reflns_limit_h_max 30
_diffrn_reflns_limit_h_min -30
_diffrn_reflns_limit_k_max 7
_diffrn_reflns_limit_k_min -7
_diffrn_reflns_limit_l_max 14
_diffrn_reflns_limit_l_min -14
_diffrn_reflns_number 8756
_diffrn_reflns_theta_full 26.99
_diffrn_reflns_theta_max 26.99
_diffrn_reflns_theta_min 1.72
_exptl_absorpt_coefficient_mu 10.207
_exptl_absorpt_correction_T_max 0.9048
_exptl_absorpt_correction_T_min 0.3291
_exptl_absorpt_correction_type multi-scan
_exptl_absorpt_process_details SADABS
_exptl_crystal_colour colorless
_exptl_crystal_density_diffrn 2.148
_exptl_crystal_density_method 'not measured'
_exptl_crystal_description plate
_exptl_crystal_F_000 972
_exptl_crystal_size_max 0.14
_exptl_crystal_size_mid 0.04
_exptl_crystal_size_min 0.01
_refine_diff_density_max 1.620
_refine_diff_density_min -1.309
_refine_diff_density_rms 0.149
_refine_ls_extinction_method none
_refine_ls_goodness_of_fit_ref 1.078
_refine_ls_hydrogen_treatment none
_refine_ls_matrix_type full
_refine_ls_number_parameters 112
_refine_ls_number_reflns 1900
_refine_ls_number_restraints 0
_refine_ls_restrained_S_all 1.078
_refine_ls_R_factor_all 0.0316
_refine_ls_R_factor_gt 0.0276
_refine_ls_shift/su_max 0.001
_refine_ls_shift/su_mean 0.000
_refine_ls_structure_factor_coef Fsqd
_refine_ls_weighting_details 'calc w=1/[\s^2^(Fo^2^)+(0.0339P)^2^+0.0000P] where P=(Fo^2^+2Fc^2^)/3'
_refine_ls_weighting_scheme calc
_refine_ls_wR_factor_gt 0.0604
_refine_ls_wR_factor_ref 0.0615
_reflns_number_gt 1743
_reflns_number_total 1900
_reflns_threshold_expression >2sigma(I)
_cod_data_source_file cg201625c_si_006.cif
_cod_data_source_block dwjr63
_cod_depositor_comments
;
The following automatic conversions were performed:

'_symmetry_cell_setting' value 'Monoclinic' changed to 'monoclinic'
according to /home/saulius/struct/CIF-dictionaries/cif_core.dic
dictionary named 'cif_core.dic' version 2.4.1 from 2010-06-29.

Automatic conversion script
Id: cif_fix_values 1715 2011-07-08 13:25:40Z adriana 
;
_cod_original_sg_symbol_H-M C2/m
_cod_database_code 4505590

loop_
_symmetry_equiv_pos_as_xyz
'x, y, z'
'-x, y, -z'
'x+1/2, y+1/2, z'
'-x+1/2, y+1/2, -z'
'-x, -y, -z'
'x, -y, z'
'-x+1/2, -y+1/2, -z'
'x+1/2, -y+1/2, z'

loop_
_atom_site_label
_atom_site_type_symbol
_atom_site_fract_x
_atom_site_fract_y
_atom_site_fract_z
_atom_site_U_iso_or_equiv
_atom_site_adp_type
_atom_site_occupancy
_atom_site_symmetry_multiplicity
_atom_site_calc_flag
_atom_site_refinement_flags
_atom_site_disorder_group
Hg1 Hg 0.749024(10) 0.5000 0.87051(2) 0.02319(9) Uani 1 2 d S .
Cl1 Cl 0.76375(7) 0.5000 1.10253(13) 0.0287(4) Uani 1 2 d S .
Cl2 Cl 0.84271(9) 0.527(2) 0.80989(18) 0.0241(19) Uani 0.50 1 d P .
S1 S 0.64745(9) 0.4389(3) 0.85176(19) 0.0233(5) Uani 0.25 1 d P 1
C1 C 0.6228(3) 0.5000 0.9923(7) 0.063(3) Uani 1 2 d S 1
C2 C 0.5590(3) 0.5000 0.9950(6) 0.0336(17) Uani 1 2 d S 1
C3 C 0.5230(5) 0.7058(18) 0.9579(9) 0.032(2) Uani 0.50 1 d P 1
C4 C 0.4650(4) 0.6784(17) 0.9673(10) 0.029(2) Uani 0.50 1 d P 1
S1A S 0.64745(9) 0.4389(3) 0.85176(19) 0.0233(5) Uani 0.25 1 d P 2
C5 C 0.6225(5) 0.3366(18) 0.7512(8) 0.033(2) Uani 0.50 1 d P 2
C6 C 0.6454(3) 0.3882(12) 0.6306(5) 0.028(2) Uani 0.50 1 d PG 2
C7 C 0.6806(3) 0.2297(10) 0.5784(6) 0.039(3) Uani 0.50 1 d PG 2
C8 C 0.6992(3) 0.2674(14) 0.4659(6) 0.056(4) Uani 0.50 1 d PG 2
C9 C 0.6827(3) 0.4637(16) 0.4055(4) 0.049(4) Uani 0.50 1 d PG 2
C10 C 0.6475(3) 0.6222(12) 0.4577(6) 0.049(3) Uani 0.50 1 d PG 2
C11 C 0.6289(3) 0.5845(11) 0.5703(7) 0.042(3) Uani 0.50 1 d PG 2

loop_
_atom_site_aniso_label
_atom_site_aniso_U_11
_atom_site_aniso_U_22
_atom_site_aniso_U_33
_atom_site_aniso_U_23
_atom_site_aniso_U_13
_atom_site_aniso_U_12
Hg1 0.01925(14) 0.02508(14) 0.02526(14) 0.000 0.00120(9) 0.000
Cl1 0.0291(9) 0.0338(9) 0.0230(7) 0.000 -0.0009(6) 0.000
Cl2 0.0222(9) 0.018(6) 0.0326(9) 0.0015(12) 0.0062(7) -0.0019(12)
S1 0.0194(10) 0.0227(15) 0.0277(10) -0.0031(8) -0.0011(8) 0.0007(7)
C1 0.023(4) 0.145(10) 0.022(4) 0.000 0.004(3) 0.000
C2 0.021(3) 0.057(5) 0.023(3) 0.000 -0.004(3) 0.000
C3 0.034(6) 0.035(6) 0.026(5) 0.000(5) -0.004(4) 0.005(5)
C4 0.022(5) 0.020(5) 0.044(6) 0.008(5) 0.003(5) 0.003(4)
S1A 0.0194(10) 0.0227(15) 0.0277(10) -0.0031(8) -0.0011(8) 0.0007(7)
C5 0.046(6) 0.035(5) 0.018(4) -0.001(4) 0.000(4) -0.008(5)
C6 0.026(5) 0.033(5) 0.027(5) 0.005(4) -0.002(4) -0.004(4)
C7 0.043(7) 0.042(6) 0.031(5) -0.008(5) 0.000(5) -0.004(5)
C8 0.063(9) 0.070(9) 0.034(6) -0.008(6) -0.006(6) -0.016(7)
C9 0.055(6) 0.064(11) 0.029(4) -0.004(6) -0.004(4) -0.002(8)
C10 0.063(8) 0.054(7) 0.031(6) 0.004(5) 0.007(6) 0.017(6)
C11 0.048(7) 0.048(7) 0.029(6) 0.002(5) 0.007(5) 0.005(5)

loop_
_atom_type_symbol
_atom_type_description
_atom_type_scat_dispersion_real
_atom_type_scat_dispersion_imag
_atom_type_scat_source
C C 0.0033 0.0016 'International Tables Vol C Tables 4.2.6.8 and 6.1.1.4'
H H 0.0000 0.0000 'International Tables Vol C Tables 4.2.6.8 and 6.1.1.4'
S S 0.1246 0.1234 'International Tables Vol C Tables 4.2.6.8 and 6.1.1.4'
Cl Cl 0.1484 0.1585 'International Tables Vol C Tables 4.2.6.8 and 6.1.1.4'
Hg Hg -2.3894 9.2266 'International Tables Vol C Tables 4.2.6.8 and 6.1.1.4'
O O 0.0106 0.0060 'International Tables Vol C Tables 4.2.6.8 and 6.1.1.4'

loop_
_geom_angle_atom_site_label_1
_geom_angle_atom_site_label_2
_geom_angle_atom_site_label_3
_geom_angle
_geom_angle_site_symmetry_1
_geom_angle_site_symmetry_3
Cl2 Hg1 Cl2 7.7(7) 6_565 .
Cl2 Hg1 S1 154.52(18) 6_565 .
Cl2 Hg1 S1 157.28(11) . .
Cl2 Hg1 S1A 157.28(11) 6_565 6_565
Cl2 Hg1 S1A 154.52(18) . 6_565
S1 Hg1 S1A 16.90(9) . 6_565
Cl2 Hg1 S1 157.28(11) 6_565 6_565
Cl2 Hg1 S1 154.52(18) . 6_565
S1 Hg1 S1 16.90(9) . 6_565
S1A Hg1 S1 0.000(17) 6_565 6_565
Cl2 Hg1 Cl1 101.29(6) 6_565 .
Cl2 Hg1 Cl1 101.29(6) . .
S1 Hg1 Cl1 100.95(6) . .
S1A Hg1 Cl1 100.95(6) 6_565 .
S1 Hg1 Cl1 100.95(6) 6_565 .
Cl2 Hg1 Cl1 93.7(3) 6_565 7_657
Cl2 Hg1 Cl1 101.4(3) . 7_657
S1 Hg1 Cl1 76.15(6) . 7_657
S1A Hg1 Cl1 92.94(6) 6_565 7_657
S1 Hg1 Cl1 92.94(6) 6_565 7_657
Cl1 Hg1 Cl1 84.67(3) . 7_657
Cl2 Hg1 Cl1 101.4(3) 6_565 7_667
Cl2 Hg1 Cl1 93.7(3) . 7_667
S1 Hg1 Cl1 92.94(6) . 7_667
S1A Hg1 Cl1 76.15(6) 6_565 7_667
S1 Hg1 Cl1 76.15(6) 6_565 7_667
Cl1 Hg1 Cl1 84.67(3) . 7_667
Cl1 Hg1 Cl1 162.99(6) 7_657 7_667
Hg1 Cl1 Hg1 95.33(3) . 7_667
Hg1 Cl1 Hg1 95.33(3) . 7_657
Hg1 Cl1 Hg1 162.99(6) 7_667 7_657
Cl2 Cl2 Hg1 86.2(4) 6_565 .
S1 S1 C1 78.31(8) 6_565 .
S1 S1 Hg1 81.55(4) 6_565 .
C1 S1 Hg1 103.9(3) . .
C2 C1 S1 112.0(5) . 6_565
C2 C1 S1 112.0(5) . .
S1 C1 S1 23.39(16) 6_565 .
C4 C2 C4 110.6(11) 5_667 2_657
C4 C2 C1 117.6(6) 5_667 .
C4 C2 C1 117.6(6) 2_657 .
C4 C2 C3 36.5(5) 5_667 6_565
C4 C2 C3 119.5(8) 2_657 6_565
C1 C2 C3 122.9(5) . 6_565
C4 C2 C3 119.5(8) 5_667 .
C4 C2 C3 36.5(5) 2_657 .
C1 C2 C3 122.9(5) . .
C3 C2 C3 104.0(9) 6_565 .
C4 C3 C4 100.9(12) 2_657 .
C4 C3 C3 66.4(10) 2_657 2_657
C4 C3 C3 36.9(6) . 2_657
C4 C3 C2 56.1(9) 2_657 .
C4 C3 C2 115.5(9) . .
C3 C3 C2 103.5(7) 2_657 .
C3 C4 C2 87.5(11) 2_657 5_667
C3 C4 C3 76.7(12) 2_657 .
C2 C4 C3 125.0(10) 5_667 .
C3 C4 C4 49.3(9) 2_657 2_657
C2 C4 C4 105.9(8) 5_667 2_657
C3 C4 C4 29.8(5) . 2_657
C6 C5 S1A 108.1(6) . 6_565
C6 C5 C5 78.6(5) . 6_565
S1A C5 C5 44.3(3) 6_565 6_565
C11 C6 C6 78.5(9) 6_565 6_565
C11 C6 C7 92.6(6) 6_565 .
C6 C6 C7 131.8(3) 6_565 .
C11 C6 C11 44.2(9) 6_565 .
C6 C6 C11 34.3(3) 6_565 .
C7 C6 C11 120.0 . .
C11 C6 C5 130.0(7) 6_565 .
C6 C6 C5 101.4(5) 6_565 .
C7 C6 C5 119.2(6) . .
C11 C6 C5 120.7(6) . .
C11 C6 C10 33.8(3) 6_565 6_565
C6 C6 C10 91.8(3) 6_565 6_565
C7 C6 C10 61.2(3) . 6_565
C11 C6 C10 62.8(4) . 6_565
C5 C6 C10 156.3(7) . 6_565
C6 C7 C8 120.0 . .
C6 C7 C11 29.28(8) . 6_565
C8 C7 C11 95.50(10) . 6_565
C6 C7 C10 75.9(3) . 6_565
C8 C7 C10 49.51(9) . 6_565
C11 C7 C10 47.6(2) 6_565 6_565
C10 C8 C9 49.1(4) 6_565 .
C10 C8 C7 80.55(14) 6_565 .
C9 C8 C7 120.0 . .
C10 C8 C9 50.9(4) 6_565 6_565
C9 C8 C9 7.8(3) . 6_565
C7 C8 C9 115.71(15) . 6_565
C9 C9 C10 115.9(6) 6_565 6_565
C9 C9 C8 145.7 6_565 .
C10 C9 C8 65.1(5) 6_565 .
C9 C9 C10 48.2 6_565 .
C10 C9 C10 67.7(6) 6_565 .
C8 C9 C10 120.0 . .
C9 C9 C8 26.5(2) 6_565 6_565
C10 C9 C8 110.0(5) 6_565 6_565
C8 C9 C8 119.1(2) . 6_565
C10 C9 C8 50.43(7) . 6_565
C9 C10 C8 65.9(3) 6_565 6_565
C9 C10 C11 131.5(5) 6_565 .
C8 C10 C11 108.2 6_565 .
C9 C10 C9 16.0(8) 6_565 .
C8 C10 C9 78.7(5) 6_565 .
C11 C10 C9 120.0 . .
C9 C10 C10 64.1(8) 6_565 6_565
C8 C10 C10 117.9(6) 6_565 6_565
C11 C10 C10 80.9 . 6_565
C9 C10 C10 48.2 . 6_565
C9 C10 C7 107.8(3) 6_565 6_565
C8 C10 C7 49.9(2) 6_565 6_565
C11 C10 C7 60.27(18) . 6_565
C9 C10 C7 113.6(2) . 6_565
C10 C10 C7 118.9(3) 6_565 6_565
C9 C10 C11 105.5(8) 6_565 6_565
C8 C10 C11 119.3(3) 6_565 6_565
C11 C10 C11 32.2(3) . 6_565
C9 C10 C11 91.1(3) . 6_565
C10 C10 C11 48.6(3) 6_565 6_565
C7 C10 C11 83.4(2) 6_565 6_565
C9 C10 C6 122.9(4) 6_565 6_565
C8 C10 C6 89.6(3) 6_565 6_565
C11 C10 C6 18.7(3) . 6_565
C9 C10 C6 116.1(3) . 6_565
C10 C10 C6 88.2(4) 6_565 6_565
C7 C10 C6 42.9(3) 6_565 6_565
C11 C10 C6 42.55(18) 6_565 6_565
C6 C11 C11 101.5(10) 6_565 6_565
C6 C11 C10 127.5(7) 6_565 .
C11 C11 C10 99.1 6_565 .
C6 C11 C6 67.1(10) 6_565 .
C11 C11 C6 34.3 6_565 .
C10 C11 C6 120.0 . .
C6 C11 C7 58.2(8) 6_565 6_565
C11 C11 C7 131.7(3) 6_565 6_565
C10 C11 C7 72.1 . 6_565
C6 C11 C7 108.7(3) . 6_565
C6 C11 C10 128.2(7) 6_565 6_565
C11 C11 C10 48.6(3) 6_565 6_565
C10 C11 C10 50.5(3) . 6_565
C6 C11 C10 74.6(3) . 6_565
C7 C11 C10 106.6(2) 6_565 6_565

loop_
_geom_bond_atom_site_label_1
_geom_bond_atom_site_label_2
_geom_bond_distance
_geom_bond_site_symmetry_2
Hg1 Cl2 2.342(2) 6_565
Hg1 Cl2 2.342(2) .
Hg1 S1 2.429(2) .
Hg1 S1A 2.429(2) 6_565
Hg1 S1 2.429(2) 6_565
Hg1 Cl1 2.6685(16) .
Hg1 Cl1 2.9559(5) 7_657
Hg1 Cl1 2.9559(5) 7_667
Cl1 Hg1 2.9559(5) 7_667
Cl1 Hg1 2.9559(5) 7_657
Cl2 Cl2 0.31(3) 6_565
S1 S1 0.714(4) 6_565
S1 C1 1.761(8) .
C1 C2 1.507(10) .
C1 S1 1.761(8) 6_565
C2 C4 1.268(10) 5_667
C2 C4 1.268(10) 2_657
C2 C3 1.527(11) 6_565
C2 C3 1.527(11) .
C3 C4 0.909(12) 2_657
C3 C4 1.387(14) .
C3 C3 1.47(2) 2_657
C4 C3 0.909(12) 2_657
C4 C2 1.268(10) 5_667
C4 C4 1.80(2) 2_657
C5 C6 1.526(10) .
C5 S1A 1.832(10) 6_565
C5 C5 1.91(2) 6_565
C6 C11 0.800(3) 6_565
C6 C6 1.307(14) 6_565
C6 C7 1.3900 .
C6 C11 1.3900 .
C6 C10 1.9820 6_565
C7 C8 1.3900 .
C7 C11 1.635(9) 6_565
C7 C10 1.792(7) 6_565
C8 C10 1.381(7) 6_565
C8 C9 1.3900 .
C8 C9 1.757(16) 6_565
C9 C9 0.425(18) 6_565
C9 C10 1.151(6) 6_565
C9 C10 1.3900 .
C9 C8 1.757(14) 6_565
C10 C9 1.151(8) 6_565
C10 C8 1.381(8) 6_565
C10 C11 1.3900 .
C10 C10 1.429(14) 6_565
C10 C7 1.792(6) 6_565
C10 C11 1.829(9) 6_565
C10 C6 1.982(6) 6_565
C11 C6 0.800(5) 6_565
C11 C11 0.988(13) 6_565
C11 C7 1.635(8) 6_565
C11 C10 1.829(9) 6_565

loop_
_geom_torsion_atom_site_label_1
_geom_torsion_atom_site_label_2
_geom_torsion_atom_site_label_3
_geom_torsion_atom_site_label_4
_geom_torsion
_geom_torsion_site_symmetry_1
_geom_torsion_site_symmetry_4
Cl2 Hg1 Cl1 Hg1 100.5(4) 6_565 7_667
Cl2 Hg1 Cl1 Hg1 92.7(4) . 7_667
S1 Hg1 Cl1 Hg1 -91.97(6) . 7_667
S1A Hg1 Cl1 Hg1 -74.76(6) 6_565 7_667
S1 Hg1 Cl1 Hg1 -74.76(6) 6_565 7_667
Cl1 Hg1 Cl1 Hg1 -166.73(7) 7_657 7_667
Cl1 Hg1 Cl1 Hg1 0.000(2) 7_667 7_667
Cl2 Hg1 Cl1 Hg1 -92.7(4) 6_565 7_657
Cl2 Hg1 Cl1 Hg1 -100.5(4) . 7_657
S1 Hg1 Cl1 Hg1 74.76(6) . 7_657
S1A Hg1 Cl1 Hg1 91.97(6) 6_565 7_657
S1 Hg1 Cl1 Hg1 91.97(6) 6_565 7_657
Cl1 Hg1 Cl1 Hg1 0.0 7_657 7_657
Cl1 Hg1 Cl1 Hg1 166.73(7) 7_667 7_657
S1 Hg1 Cl2 Cl2 -77.2(8) . 6_565
S1A Hg1 Cl2 Cl2 -118.9(6) 6_565 6_565
S1 Hg1 Cl2 Cl2 -118.9(6) 6_565 6_565
Cl1 Hg1 Cl2 Cl2 90.77(8) . 6_565
Cl1 Hg1 Cl2 Cl2 4.01(3) 7_657 6_565
Cl1 Hg1 Cl2 Cl2 176.06(3) 7_667 6_565
Cl2 Hg1 S1 S1 -118.0(7) 6_565 6_565
Cl2 Hg1 S1 S1 -100.3(9) . 6_565
S1A Hg1 S1 S1 0.0 6_565 6_565
Cl1 Hg1 S1 S1 91.647(13) . 6_565
Cl1 Hg1 S1 S1 173.30(3) 7_657 6_565
Cl1 Hg1 S1 S1 6.51(3) 7_667 6_565
Cl2 Hg1 S1 C1 166.4(7) 6_565 .
Cl2 Hg1 S1 C1 -176.0(9) . .
S1A Hg1 S1 C1 -75.66(11) 6_565 .
S1 Hg1 S1 C1 -75.66(11) 6_565 .
Cl1 Hg1 S1 C1 15.99(11) . .
Cl1 Hg1 S1 C1 97.64(12) 7_657 .
Cl1 Hg1 S1 C1 -69.15(11) 7_667 .
S1 S1 C1 C2 94.79(14) 6_565 .
Hg1 S1 C1 C2 172.93(10) . .
Hg1 S1 C1 S1 78.13(10) . 6_565
S1 C1 C2 C4 124.5(8) 6_565 5_667
S1 C1 C2 C4 99.3(8) . 5_667
S1 C1 C2 C4 -99.3(8) 6_565 2_657
S1 C1 C2 C4 -124.5(8) . 2_657
S1 C1 C2 C3 82.4(7) 6_565 6_565
S1 C1 C2 C3 57.2(7) . 6_565
S1 C1 C2 C3 -57.2(7) 6_565 .
S1 C1 C2 C3 -82.4(7) . .
C4 C2 C3 C4 85.2(15) 5_667 2_657
C1 C2 C3 C4 -93.1(11) . 2_657
C3 C2 C3 C4 121.0(11) 6_565 2_657
C4 C2 C3 C4 -0.9(19) 5_667 .
C4 C2 C3 C4 -86.1(13) 2_657 .
C1 C2 C3 C4 -179.2(9) . .
C3 C2 C3 C4 34.9(15) 6_565 .
C4 C2 C3 C3 36.3(15) 5_667 2_657
C4 C2 C3 C3 -48.9(10) 2_657 2_657
C1 C2 C3 C3 -142.0(8) . 2_657
C3 C2 C3 C3 72.1(12) 6_565 2_657
C4 C3 C4 C3 20.7(19) 2_657 2_657
C2 C3 C4 C3 78.2(14) . 2_657
C4 C3 C4 C2 -56.5(18) 2_657 5_667
C3 C3 C4 C2 -77.2(13) 2_657 5_667
C2 C3 C4 C2 1(2) . 5_667
C3 C3 C4 C4 -20.7(19) 2_657 2_657
C2 C3 C4 C4 57.5(11) . 2_657
S1A C5 C6 C11 -118.0(14) 6_565 6_565
C5 C5 C6 C11 -84.5(14) 6_565 6_565
S1A C5 C6 C6 -33.4(6) 6_565 6_565
C5 C5 C6 C6 0.000(3) 6_565 6_565
S1A C5 C6 C7 119.6(6) 6_565 .
C5 C5 C6 C7 153.1(6) 6_565 .
S1A C5 C6 C11 -64.1(8) 6_565 .
C5 C5 C6 C11 -30.7(4) 6_565 .
S1A C5 C6 C10 -156.1(13) 6_565 6_565
C5 C5 C6 C10 -122.6(17) 6_565 6_565
C11 C6 C7 C8 36.6(7) 6_565 .
C6 C6 C7 C8 -40.3(3) 6_565 .
C11 C6 C7 C8 0.0 . .
C5 C6 C7 C8 176.2(8) . .
C10 C6 C7 C8 23.4(3) 6_565 .
C6 C6 C7 C11 -76.9(7) 6_565 6_565
C11 C6 C7 C11 -36.6(7) . 6_565
C5 C6 C7 C11 139.7(12) . 6_565
C10 C6 C7 C11 -13.2(5) 6_565 6_565
C11 C6 C7 C10 13.2(5) 6_565 6_565
C6 C6 C7 C10 -63.6(3) 6_565 6_565
C11 C6 C7 C10 -23.4(3) . 6_565
C5 C6 C7 C10 152.9(8) . 6_565
C6 C7 C8 C10 -30.4(5) . 6_565
C11 C7 C8 C10 -13.3(4) 6_565 6_565
C6 C7 C8 C9 0.0 . .
C11 C7 C8 C9 17.0(3) 6_565 .
C10 C7 C8 C9 30.4(5) 6_565 .
C6 C7 C8 C9 7.4(2) . 6_565
C11 C7 C8 C9 24.4(4) 6_565 6_565
C10 C7 C8 C9 37.8(3) 6_565 6_565
C10 C8 C9 C9 99.9(4) 6_565 6_565
C7 C8 C9 C9 58.7 . 6_565
C7 C8 C9 C10 -41.3(4) . 6_565
C9 C8 C9 C10 -99.9(4) 6_565 6_565
C10 C8 C9 C10 41.3(4) 6_565 .
C7 C8 C9 C10 0.0 . .
C9 C8 C9 C10 -58.7 6_565 .
C10 C8 C9 C8 99.9(4) 6_565 6_565
C7 C8 C9 C8 58.7 . 6_565
C9 C8 C9 C8 0.0 6_565 6_565
C10 C9 C10 C9 180.0 6_565 6_565
C8 C9 C10 C9 139.7 . 6_565
C8 C9 C10 C9 35.1(3) 6_565 6_565
C9 C9 C10 C8 -35.1(3) 6_565 6_565
C10 C9 C10 C8 144.9(3) 6_565 6_565
C8 C9 C10 C8 104.6(3) . 6_565
C9 C9 C10 C11 -139.7 6_565 .
C10 C9 C10 C11 40.3 6_565 .
C8 C9 C10 C11 0.0 . .
C8 C9 C10 C11 -104.6(3) 6_565 .
C9 C9 C10 C10 180.0 6_565 6_565
C8 C9 C10 C10 -40.3 . 6_565
C8 C9 C10 C10 -144.9(3) 6_565 6_565
C9 C9 C10 C7 -71.6(3) 6_565 6_565
C10 C9 C10 C7 108.4(3) 6_565 6_565
C8 C9 C10 C7 68.1(3) . 6_565
C8 C9 C10 C7 -36.5(2) 6_565 6_565
C9 C9 C10 C11 -154.80(13) 6_565 6_565
C10 C9 C10 C11 25.20(13) 6_565 6_565
C8 C9 C10 C11 -15.10(13) . 6_565
C8 C9 C10 C11 -119.7(3) 6_565 6_565
C9 C9 C10 C6 -119.0(4) 6_565 6_565
C10 C9 C10 C6 61.0(4) 6_565 6_565
C8 C9 C10 C6 20.7(4) . 6_565
C8 C9 C10 C6 -83.9(5) 6_565 6_565
C9 C10 C11 C6 69.3(14) 6_565 6_565
C8 C10 C11 C6 -4.2(12) 6_565 6_565
C9 C10 C11 C6 83.0(11) . 6_565
C10 C10 C11 C6 112.2(11) 6_565 6_565
C7 C10 C11 C6 -18.8(8) 6_565 6_565
C11 C10 C11 C6 112.2(11) 6_565 6_565
C9 C10 C11 C11 -42.9(8) 6_565 6_565
C8 C10 C11 C11 -116.4(6) 6_565 6_565
C9 C10 C11 C11 -29.2 . 6_565
C10 C10 C11 C11 0.0 6_565 6_565
C7 C10 C11 C11 -131.0(3) 6_565 6_565
C6 C10 C11 C11 -112.2(11) 6_565 6_565
C9 C10 C11 C6 -13.7(8) 6_565 .
C8 C10 C11 C6 -87.2(6) 6_565 .
C9 C10 C11 C6 0.0 . .
C10 C10 C11 C6 29.2 6_565 .
C7 C10 C11 C6 -101.7(3) 6_565 .
C11 C10 C11 C6 29.2 6_565 .
C6 C10 C11 C6 -83.0(11) 6_565 .
C9 C10 C11 C7 88.0(7) 6_565 6_565
C8 C10 C11 C7 14.5(5) 6_565 6_565
C9 C10 C11 C7 101.7(3) . 6_565
C10 C10 C11 C7 131.0(3) 6_565 6_565
C11 C10 C11 C7 131.0(3) 6_565 6_565
C6 C10 C11 C7 18.8(8) 6_565 6_565
C9 C10 C11 C10 -42.9(8) 6_565 6_565
C8 C10 C11 C10 -116.4(6) 6_565 6_565
C9 C10 C11 C10 -29.2 . 6_565
C7 C10 C11 C10 -131.0(3) 6_565 6_565
C11 C10 C11 C10 0.0 6_565 6_565
C6 C10 C11 C10 -112.2(11) 6_565 6_565
C11 C6 C11 C6 180.0(5) 6_565 6_565
C7 C6 C11 C6 -121.3(5) . 6_565
C5 C6 C11 C6 62.5(8) . 6_565
C10 C6 C11 C6 -144.3(5) 6_565 6_565
C6 C6 C11 C11 180.0(5) 6_565 6_565
C7 C6 C11 C11 58.7 . 6_565
C5 C6 C11 C11 -117.5(8) . 6_565
C10 C6 C11 C11 35.66(15) 6_565 6_565
C11 C6 C11 C10 -58.7 6_565 .
C6 C6 C11 C10 121.3(5) 6_565 .
C7 C6 C11 C10 0.0 . .
C5 C6 C11 C10 -176.2(8) . .
C10 C6 C11 C10 -22.99(15) 6_565 .
C11 C6 C11 C7 -138.38(17) 6_565 6_565
C6 C6 C11 C7 41.6(5) 6_565 6_565
C7 C6 C11 C7 -79.73(17) . 6_565
C5 C6 C11 C7 104.1(8) . 6_565
C10 C6 C11 C7 -102.72(17) 6_565 6_565
C11 C6 C11 C10 -35.66(15) 6_565 6_565
C6 C6 C11 C10 144.3(5) 6_565 6_565
C7 C6 C11 C10 22.99(15) . 6_565
C5 C6 C11 C10 -153.2(8) . 6_565
